data_8104137
loop_
_publ_author_name
'Womelsdorf, H.'
'Meyer, H.J.'

_publ_section_title
;
 Crystal structure of rubidium-tri-mue-bromo-bis(tribromoniobate(III)),
 Rb3 (Nb2 Br9)
;
_journal_name_full 'Zeitschrift fuer Kristallographie (149,1979-)'
_journal_page_first 609
_journal_page_last 609
_journal_volume 210
_journal_year 1995
_chemical_formula_sum 'Br9 Nb2 Rb3'
_chemical_name_systematic 'Rb3 (Br3 (Nb Br3)2)'
_space_group_IT_number 194
_symmetry_space_group_name_Hall '-P 6c 2c'
_symmetry_space_group_name_H-M 'P 63/m m c'
_cell_angle_alpha 90
_cell_angle_beta 90
_cell_angle_gamma 120
_cell_formula_units_Z 2
_cell_length_a 7.587
_cell_length_b 7.587
_cell_length_c 17.97
_cell_volume 895.816
_citation_journal_id_ASTM ZEKRDZ
_cod_data_source_file Womelsdorf_ZEKRDZ_1995_1823.cif
_cod_data_source_block Br9Nb2Rb3
_cod_database_code 8104137

loop_
_symmetry_equiv_pos_as_xyz
x,y,z
x-y,x,z+1/2
-y,x-y,z
-x,-y,z+1/2
-x+y,-x,z
y,-x+y,z+1/2
-y,-x,-z+1/2
x-y,-y,-z
x,x-y,-z+1/2
y,x,-z
-x+y,y,-z+1/2
-x,-x+y,-z
-x,-y,-z
-x+y,-x,-z-1/2
y,-x+y,-z
x,y,-z-1/2
x-y,x,-z
-y,x-y,-z-1/2
y,x,z-1/2
-x+y,y,z
-x,-x+y,z-1/2
-y,-x,z
x-y,-y,z-1/2
x,x-y,z

loop_
_atom_site_label
_atom_site_type_symbol
_atom_site_fract_x
_atom_site_fract_y
_atom_site_fract_z
_atom_site_occupancy
_atom_site_U_iso_or_equiv
Rb2 Rb+1 0.3333 0.6667 0.06887 1 0.0
Br2 Br-1 0.82878 0.65756 0.09188 1 0.0
Rb1 Rb+1 0 0 0.25 1 0.0
Br1 Br-1 0.49404 -0.01192 0.25 1 0.0
Nb1 Nb+3 0.3333 0.6667 0.82625 1 0.0
